data_7209584
loop_
_publ_author_name
'Guo, Xiang-Guang'
'Yang, Wen-Bin'
'Wu, Xiao-Yuan'
'Zhang, Qi-Kai'
'Lin, Lang'
'Yu, RongMin'
'Lu, Can-Zhong'

_publ_section_title
;
 Stoichiometry, temperature, solvent, metal-directed syntheses of
 metal--organic frameworks based on flexible V-shaped
 methylenebis(3,5-dimethylpyrazole) and various aromatic dicarboxylate
 acids
;
_journal_issue 18
_journal_name_full CrystEngComm
_journal_page_first 3654
_journal_paper_doi 10.1039/c3ce00048f
_journal_volume 15
_journal_year 2013
_chemical_formula_sum 'C19 H19 Br2 Co N4 O4.5'
_chemical_formula_weight 594.13
_chemical_name_systematic
;
?
;
_space_group_IT_number 15
_symmetry_cell_setting monoclinic
_symmetry_space_group_name_Hall '-C 2yc'
_symmetry_space_group_name_H-M 'C 1 2/c 1'
_atom_sites_solution_hydrogens geom
_atom_sites_solution_primary direct
_atom_sites_solution_secondary difmap
_audit_creation_method SHELXL-97
_cell_angle_alpha 90.00
_cell_angle_beta 119.568(7)
_cell_angle_gamma 90.00
_cell_formula_units_Z 8
_cell_length_a 19.639(3)
_cell_length_b 13.6527(10)
_cell_length_c 19.0257(14)
_cell_measurement_temperature 293(2)
_cell_volume 4436.9(9)
_computing_structure_refinement 'SHELXL-97 (Sheldrick, 1997)'
_computing_structure_solution 'SHELXS-97 (Sheldrick, 1990)'
_diffrn_ambient_temperature 293(2)
_diffrn_measured_fraction_theta_full 0.986
_diffrn_measured_fraction_theta_max 0.986
_diffrn_measurement_device_type 'SuperNova, Dual, Cu at zero, Atlas'
_diffrn_measurement_method '\w scans'
_diffrn_radiation_monochromator mirror
_diffrn_radiation_source 'superNova (Cu) X-ray Source'
_diffrn_radiation_type CuK\a
_diffrn_radiation_wavelength 1.54184
_diffrn_reflns_av_R_equivalents 0.0404
_diffrn_reflns_av_sigmaI/netI 0.0524
_diffrn_reflns_limit_h_max 23
_diffrn_reflns_limit_h_min -17
_diffrn_reflns_limit_k_max 16
_diffrn_reflns_limit_k_min -15
_diffrn_reflns_limit_l_max 23
_diffrn_reflns_limit_l_min -23
_diffrn_reflns_number 8551
_diffrn_reflns_theta_full 72.07
_diffrn_reflns_theta_max 72.07
_diffrn_reflns_theta_min 4.15
_exptl_absorpt_coefficient_mu 10.598
_exptl_absorpt_correction_T_max 0.3628
_exptl_absorpt_correction_T_min 0.2993
_exptl_absorpt_correction_type multi-scan
_exptl_crystal_colour purple
_exptl_crystal_density_diffrn 1.779
_exptl_crystal_density_method 'not measured'
_exptl_crystal_description block
_exptl_crystal_F_000 2352
_exptl_crystal_size_max 0.15
_exptl_crystal_size_mid 0.13
_exptl_crystal_size_min 0.12
_refine_diff_density_max 0.670
_refine_diff_density_min -0.704
_refine_diff_density_rms 0.090
_refine_ls_extinction_method none
_refine_ls_goodness_of_fit_ref 1.034
_refine_ls_hydrogen_treatment constr
_refine_ls_matrix_type full
_refine_ls_number_parameters 336
_refine_ls_number_reflns 4305
_refine_ls_number_restraints 117
_refine_ls_restrained_S_all 1.120
_refine_ls_R_factor_all 0.0960
_refine_ls_R_factor_gt 0.0646
_refine_ls_shift/su_max 0.002
_refine_ls_shift/su_mean 0.000
_refine_ls_structure_factor_coef Fsqd
_refine_ls_weighting_details 'calc w=1/[\s^2^(Fo^2^)+(0.0750P)^2^+22.0000P] where P=(Fo^2^+2Fc^2^)/3'
_refine_ls_weighting_scheme calc
_refine_ls_wR_factor_gt 0.1609
_refine_ls_wR_factor_ref 0.1786
_reflns_number_gt 2960
_reflns_number_total 4305
_reflns_threshold_expression >2sigma(I)
_cod_data_source_file c3ce00048f.txt
_cod_data_source_block a1
_cod_original_cell_volume 4436.9(8)
_cod_original_sg_symbol_H-M c2/c
_cod_original_formula_sum 'C19 H19 Br2 Co N4 O4.50'
_cod_database_code 7209584

loop_
_symmetry_equiv_pos_as_xyz
'x, y, z'
'-x, y, -z+1/2'
'x+1/2, y+1/2, z'
'-x+1/2, y+1/2, -z+1/2'
'-x, -y, -z'
'x, -y, z-1/2'
'-x+1/2, -y+1/2, -z'
'x+1/2, -y+1/2, z-1/2'

loop_
_atom_site_label
_atom_site_type_symbol
_atom_site_fract_x
_atom_site_fract_y
_atom_site_fract_z
_atom_site_U_iso_or_equiv
_atom_site_adp_type
_atom_site_occupancy
_atom_site_symmetry_multiplicity
_atom_site_calc_flag
_atom_site_refinement_flags
_atom_site_disorder_assembly
_atom_site_disorder_group
Co1 Co 0.44990(5) 0.23468(8) 0.45030(6) 0.0405(3) Uani 1 1 d . . .
Br3 Br 0.6979(5) 0.4684(4) 0.4196(7) 0.0804(18) Uani 0.57(3) 1 d PDU A 1
O1 O 0.5439(9) 0.3454(19) 0.3894(9) 0.107(6) Uani 0.57(3) 1 d PDU A 1
O2 O 0.5641(10) 0.2439(15) 0.4939(9) 0.053(3) Uani 0.57(3) 1 d PU A 1
O3 O 0.4458(11) 0.1980(17) 0.5467(12) 0.060(4) Uani 0.57(3) 1 d PU A 1
O4 O 0.4125(13) 0.0421(17) 0.5359(10) 0.080(6) Uani 0.57(3) 1 d PU A 1
Br3B Br 0.6896(9) 0.4693(7) 0.4278(10) 0.091(3) Uani 0.43(3) 1 d PDU A 2
O1B O 0.5647(12) 0.3832(13) 0.424(2) 0.096(7) Uani 0.43(3) 1 d PDU A 2
O2B O 0.5520(13) 0.2480(19) 0.4628(16) 0.058(4) Uani 0.43(3) 1 d PU A 2
O4B O 0.4495(17) 0.037(2) 0.5455(14) 0.077(7) Uani 0.43(3) 1 d PU A 2
O3B O 0.4734(13) 0.187(2) 0.5564(16) 0.051(4) Uani 0.43(3) 1 d PU A 2
N1 N 0.4145(3) 0.4411(5) 0.3937(4) 0.0539(15) Uani 1 1 d . . .
H1C H 0.4597 0.4463 0.3974 0.065 Uiso 1 1 calc R A .
N2 N 0.3910(3) 0.3620(4) 0.4188(3) 0.0465(13) Uani 1 1 d . A .
N3 N 0.1188(3) 0.5446(5) 0.1212(3) 0.0508(15) Uani 1 1 d . . .
H3A H 0.1011 0.5217 0.0732 0.061 Uiso 1 1 calc R . .
N4 N 0.1107(3) 0.6399(5) 0.1379(3) 0.0464(13) Uani 1 1 d . . .
C3 C 0.1462(4) 0.6446(5) 0.2201(4) 0.0451(16) Uani 1 1 d . . .
C4 C 0.1754(3) 0.5534(6) 0.2525(3) 0.0435(16) Uani 1 1 d . . .
C5 C 0.2192(4) 0.5273(6) 0.3417(4) 0.0534(18) Uani 1 1 d . A .
H5A H 0.2291 0.5869 0.3731 0.064 Uiso 1 1 calc R . .
H5B H 0.1862 0.4855 0.3536 0.064 Uiso 1 1 calc R . .
C6 C 0.2957(4) 0.4761(5) 0.3679(3) 0.0435(15) Uani 1 1 d . . .
C7 C 0.3173(4) 0.3834(6) 0.4031(4) 0.0450(15) Uani 1 1 d . A .
C9 C 0.1572(4) 0.4921(6) 0.1877(4) 0.0499(17) Uani 1 1 d . . .
C11 C 0.1717(5) 0.3837(7) 0.1848(5) 0.073(2) Uani 1 1 d . . .
H11A H 0.1307 0.3564 0.1355 0.110 Uiso 1 1 calc R . .
H11B H 0.1725 0.3515 0.2300 0.110 Uiso 1 1 calc R . .
H11C H 0.2212 0.3744 0.1869 0.110 Uiso 1 1 calc R . .
C12 C 0.1435(5) 0.7369(6) 0.2592(4) 0.064(2) Uani 1 1 d . . .
H12A H 0.1326 0.7905 0.2224 0.096 Uiso 1 1 calc R . .
H12B H 0.1930 0.7474 0.3070 0.096 Uiso 1 1 calc R . .
H12C H 0.1031 0.7329 0.2735 0.096 Uiso 1 1 calc R . .
C13 C 0.3590(4) 0.5103(6) 0.3624(4) 0.0492(16) Uani 1 1 d . A .
C15 C 0.3712(5) 0.6054(7) 0.3313(6) 0.083(3) Uani 1 1 d . . .
H15A H 0.3218 0.6295 0.2893 0.125 Uiso 1 1 calc R A .
H15B H 0.4059 0.5957 0.3099 0.125 Uiso 1 1 calc R . .
H15C H 0.3936 0.6522 0.3746 0.125 Uiso 1 1 calc R . .
C16 C 0.2727(4) 0.3107(8) 0.4228(6) 0.074(3) Uani 1 1 d . . .
H16A H 0.3087 0.2688 0.4657 0.111 Uiso 1 1 calc R A .
H16B H 0.2405 0.2719 0.3759 0.111 Uiso 1 1 calc R . .
H16C H 0.2403 0.3444 0.4397 0.111 Uiso 1 1 calc R . .
C18 C 0.5884(4) 0.2986(9) 0.4507(4) 0.066(2) Uani 1 1 d D . .
C21 C 0.4502(4) 0.1141(7) 0.5779(4) 0.0556(19) Uani 1 1 d . . .
C23 C 0.4706(4) 0.1148(6) 0.6680(4) 0.0533(18) Uani 1 1 d D A .
C24 C 0.4872(3) 0.0298(6) 0.7079(4) 0.0455(16) Uani 1 1 d D . .
H24A H 0.4820 -0.0288 0.6809 0.055 Uiso 0.453(2) 1 calc PR A 1
Br1 Br 0.43172(11) 0.32667(14) 0.65486(11) 0.0773(7) Uani 0.547(2) 1 d PD A 2
C25 C 0.4870(4) 0.1986(7) 0.7079(5) 0.087(3) Uani 1 1 d DU . .
H25A H 0.4814 0.2574 0.6810 0.105 Uiso 0.547(2) 1 calc PR A 1
Br2 Br 0.45804(10) -0.09510(16) 0.66560(11) 0.0638(7) Uani 0.453(2) 1 d PD A 2
C26 C 0.6724(4) 0.2778(7) 0.4754(4) 0.056(2) Uani 1 1 d . . .
C27 C 0.7235(4) 0.3413(6) 0.4673(4) 0.0527(18) Uani 1 1 d D . .
C28 C 0.7994(4) 0.3134(7) 0.4919(4) 0.057(2) Uani 1 1 d . . .
H28A H 0.8326 0.3573 0.4862 0.068 Uiso 1 1 calc R . .
O1W O 0.5000 0.451(3) 0.2500 0.47(3) Uani 1 2 d S . .
H1A H 0.5141 0.4151 0.2912 0.712 Uiso 0.50 1 d PR . .
H1B H 0.4859 0.4151 0.2088 0.712 Uiso 0.50 1 d PR . .

loop_
_atom_site_aniso_label
_atom_site_aniso_U_11
_atom_site_aniso_U_22
_atom_site_aniso_U_33
_atom_site_aniso_U_23
_atom_site_aniso_U_13
_atom_site_aniso_U_12
Co1 0.0318(5) 0.0548(7) 0.0298(5) 0.0042(5) 0.0114(4) -0.0023(5)
Br3 0.0630(17) 0.089(3) 0.096(4) 0.004(2) 0.044(2) 0.0039(18)
O1 0.029(7) 0.231(16) 0.042(7) 0.041(9) 0.003(5) 0.023(9)
O2 0.026(6) 0.092(7) 0.032(6) 0.003(7) 0.007(6) 0.000(5)
O3 0.047(8) 0.090(8) 0.031(6) 0.018(5) 0.011(7) 0.003(7)
O4 0.094(11) 0.100(11) 0.026(6) -0.005(7) 0.015(8) -0.047(10)
Br3B 0.088(6) 0.107(4) 0.069(3) 0.008(2) 0.031(4) 0.029(3)
O1B 0.025(8) 0.160(16) 0.091(15) 0.044(13) 0.020(9) 0.006(9)
O2B 0.027(7) 0.081(8) 0.051(9) 0.016(9) 0.006(8) -0.004(6)
O4B 0.094(14) 0.090(12) 0.023(7) 0.005(7) 0.011(10) 0.042(12)
O3B 0.037(8) 0.076(8) 0.028(7) 0.012(6) 0.007(8) 0.001(8)
N1 0.035(3) 0.066(4) 0.059(3) 0.009(3) 0.021(3) -0.005(3)
N2 0.036(3) 0.054(4) 0.046(3) 0.009(3) 0.018(2) 0.002(3)
N3 0.055(3) 0.060(4) 0.028(3) -0.003(3) 0.014(2) 0.016(3)
N4 0.044(3) 0.061(4) 0.027(2) -0.001(2) 0.012(2) 0.005(3)
C3 0.037(3) 0.063(5) 0.033(3) -0.003(3) 0.015(3) 0.000(3)
C4 0.030(3) 0.066(5) 0.030(3) -0.001(3) 0.012(2) 0.005(3)
C5 0.045(3) 0.077(5) 0.033(3) 0.009(3) 0.015(3) 0.019(4)
C6 0.037(3) 0.060(4) 0.026(3) 0.004(3) 0.009(2) 0.008(3)
C7 0.036(3) 0.064(5) 0.033(3) 0.002(3) 0.015(3) 0.000(3)
C9 0.047(3) 0.062(5) 0.038(3) -0.002(3) 0.019(3) 0.010(3)
C11 0.082(6) 0.078(6) 0.050(4) 0.004(4) 0.025(4) 0.029(5)
C12 0.074(5) 0.067(5) 0.037(3) -0.011(3) 0.017(4) -0.001(4)
C13 0.042(3) 0.053(4) 0.045(4) 0.007(3) 0.015(3) 0.001(3)
C15 0.068(5) 0.077(7) 0.096(7) 0.031(5) 0.033(5) -0.001(5)
C16 0.047(4) 0.099(7) 0.082(6) 0.026(5) 0.036(4) -0.002(4)
C18 0.039(4) 0.115(8) 0.042(4) 0.001(5) 0.018(3) 0.007(5)
C21 0.055(4) 0.079(6) 0.033(3) 0.002(4) 0.022(3) 0.002(4)
C23 0.061(4) 0.063(5) 0.035(3) 0.000(3) 0.023(3) -0.007(4)
C24 0.036(3) 0.061(4) 0.032(3) -0.008(3) 0.011(2) 0.001(3)
Br1 0.0839(12) 0.0699(12) 0.0814(12) 0.0192(9) 0.0432(10) 0.0199(9)
C25 0.146(8) 0.058(5) 0.047(4) 0.004(4) 0.039(5) -0.004(5)
Br2 0.0557(10) 0.0730(14) 0.0612(11) -0.0203(9) 0.0277(9) -0.0041(9)
C26 0.032(3) 0.098(7) 0.030(3) -0.014(4) 0.011(3) -0.001(4)
C27 0.037(3) 0.081(6) 0.035(3) -0.010(3) 0.014(3) 0.001(3)
C28 0.037(3) 0.092(6) 0.040(4) -0.009(4) 0.017(3) -0.010(4)
O1W 0.53(6) 0.42(6) 0.24(3) 0.000 0.01(4) 0.000

loop_
_atom_type_symbol
_atom_type_description
_atom_type_scat_dispersion_real
_atom_type_scat_dispersion_imag
_atom_type_scat_source
C C 0.0181 0.0091 'International Tables Vol C Tables 4.2.6.8 and 6.1.1.4'
H H 0.0000 0.0000 'International Tables Vol C Tables 4.2.6.8 and 6.1.1.4'
Br Br -0.6763 1.2805 'International Tables Vol C Tables 4.2.6.8 and 6.1.1.4'
Co Co -2.3653 3.6143 'International Tables Vol C Tables 4.2.6.8 and 6.1.1.4'
N N 0.0311 0.0180 'International Tables Vol C Tables 4.2.6.8 and 6.1.1.4'
O O 0.0492 0.0322 'International Tables Vol C Tables 4.2.6.8 and 6.1.1.4'

loop_
_geom_angle_atom_site_label_1
_geom_angle_atom_site_label_2
_geom_angle_atom_site_label_3
_geom_angle
_geom_angle_site_symmetry_1
_geom_angle_site_symmetry_3
O2B Co1 O3B 101.9(7) . .
O2B Co1 O3 116.0(6) . .
O3B Co1 O3 14.8(6) . .
O2B Co1 O2 15.3(6) . .
O3B Co1 O2 87.0(6) . .
O3 Co1 O2 100.8(5) . .
O2B Co1 N4 108.8(9) . 4_545
O3B Co1 N4 113.1(8) . 4_545
O3 Co1 N4 110.1(7) . 4_545
O2 Co1 N4 118.7(5) . 4_545
O2B Co1 N2 111.7(8) . .
O3B Co1 N2 114.0(8) . .
O3 Co1 N2 102.6(7) . .
O2 Co1 N2 116.0(6) . .
N4 Co1 N2 107.2(2) 4_545 .
C18 O2 Co1 116.5(11) . .
C21 O3 Co1 130.4(16) . .
C18 O2B Co1 141.9(19) . .
C21 O3B Co1 132.2(18) . .
C13 N1 N2 112.1(5) . .
C13 N1 H1C 123.9 . .
N2 N1 H1C 123.9 . .
N1 N2 C7 105.3(6) . .
N1 N2 Co1 123.3(4) . .
C7 N2 Co1 130.3(5) . .
C9 N3 N4 111.7(5) . .
C9 N3 H3A 124.2 . .
N4 N3 H3A 124.2 . .
C3 N4 N3 105.1(5) . .
C3 N4 Co1 133.9(5) . 4
N3 N4 Co1 120.9(4) . 4
N4 C3 C4 109.5(6) . .
N4 C3 C12 119.5(6) . .
C4 C3 C12 130.9(6) . .
C3 C4 C9 106.3(6) . .
C3 C4 C5 126.2(6) . .
C9 C4 C5 127.5(7) . .
C6 C5 C4 113.7(5) . .
C6 C5 H5A 108.8 . .
C4 C5 H5A 108.8 . .
C6 C5 H5B 108.8 . .
C4 C5 H5B 108.8 . .
H5A C5 H5B 107.7 . .
C13 C6 C7 105.8(6) . .
C13 C6 C5 127.5(7) . .
C7 C6 C5 126.8(6) . .
N2 C7 C6 109.8(6) . .
N2 C7 C16 119.8(7) . .
C6 C7 C16 130.4(6) . .
N3 C9 C4 107.5(6) . .
N3 C9 C11 121.6(6) . .
C4 C9 C11 130.9(7) . .
C9 C11 H11A 109.5 . .
C9 C11 H11B 109.5 . .
H11A C11 H11B 109.5 . .
C9 C11 H11C 109.5 . .
H11A C11 H11C 109.5 . .
H11B C11 H11C 109.5 . .
C3 C12 H12A 109.5 . .
C3 C12 H12B 109.5 . .
H12A C12 H12B 109.5 . .
C3 C12 H12C 109.5 . .
H12A C12 H12C 109.5 . .
H12B C12 H12C 109.5 . .
N1 C13 C6 107.0(6) . .
N1 C13 C15 122.4(7) . .
C6 C13 C15 130.6(7) . .
C13 C15 H15A 109.5 . .
C13 C15 H15B 109.5 . .
H15A C15 H15B 109.5 . .
C13 C15 H15C 109.5 . .
H15A C15 H15C 109.5 . .
H15B C15 H15C 109.5 . .
C7 C16 H16A 109.5 . .
C7 C16 H16B 109.5 . .
H16A C16 H16B 109.5 . .
C7 C16 H16C 109.5 . .
H16A C16 H16C 109.5 . .
H16B C16 H16C 109.5 . .
O2B C18 O1 107.0(14) . .
O2B C18 O1B 120.7(17) . .
O1 C18 O1B 36.5(11) . .
O2B C18 O2 21.3(13) . .
O1 C18 O2 124.0(12) . .
O1B C18 O2 125.1(16) . .
O2B C18 C26 123.0(16) . .
O1 C18 C26 123.2(11) . .
O1B C18 C26 115.7(13) . .
O2 C18 C26 111.5(10) . .
O4B C21 O3B 116(2) . .
O4B C21 O4 31.0(11) . .
O3B C21 O4 127.9(15) . .
O4B C21 O3 124.2(17) . .
O3B C21 O3 23.0(10) . .
O4 C21 O3 121.8(15) . .
O4B C21 C23 119.6(14) . .
O3B C21 C23 114.9(14) . .
O4 C21 C23 117.2(10) . .
O3 C21 C23 115.4(12) . .
C25 C23 C24 120.1(7) . .
C25 C23 C21 119.7(7) . .
C24 C23 C21 118.7(7) . .
C23 C24 C24 119.5(4) . 2_656
C23 C24 Br2 128.0(5) . .
C24 C24 Br2 110.6(2) 2_656 .
C23 C24 H24A 120.2 . .
C24 C24 H24A 120.2 2_656 .
Br2 C24 H24A 16.3 . .
C23 C25 C25 119.9(5) . 2_656
C23 C25 Br1 122.5(6) . .
C25 C25 Br1 111.4(3) 2_656 .
C23 C25 H25A 120.1 . .
C25 C25 H25A 120.1 2_656 .
Br1 C25 H25A 25.7 . .
C28 C26 C27 117.6(6) 7_656 .
C28 C26 C18 116.4(8) 7_656 .
C27 C26 C18 126.1(9) . .
C28 C27 C26 120.6(8) . .
C28 C27 Br3B 120.0(8) . .
C26 C27 Br3B 119.3(8) . .
C28 C27 Br3 113.6(7) . .
C26 C27 Br3 125.8(6) . .
Br3B C27 Br3 8.3(9) . .
C27 C28 C26 121.8(8) . 7_656
C27 C28 H28A 119.1 . .
C26 C28 H28A 119.1 7_656 .
H1A O1W H1B 108.7 . .

loop_
_geom_bond_atom_site_label_1
_geom_bond_atom_site_label_2
_geom_bond_distance
_geom_bond_site_symmetry_2
Co1 O2B 1.91(2) .
Co1 O3B 1.95(3) .
Co1 O3 1.94(2) .
Co1 O2 1.975(17) .
Co1 N4 1.984(6) 4_545
Co1 N2 2.010(6) .
Br3 C27 1.908(10) .
O1 C18 1.235(12) .
O2 C18 1.36(2) .
O3 C21 1.27(2) .
O4 C21 1.253(19) .
Br3B C27 1.889(11) .
O1B C18 1.253(14) .
O2B C18 1.10(3) .
O4B C21 1.22(3) .
O3B C21 1.24(3) .
N1 C13 1.339(9) .
N1 N2 1.351(8) .
N1 H1C 0.8600 .
N2 C7 1.357(8) .
N3 C9 1.320(9) .
N3 N4 1.368(8) .
N3 H3A 0.8600 .
N4 C3 1.363(8) .
N4 Co1 1.984(6) 4
C3 C4 1.382(10) .
C3 C12 1.478(10) .
C4 C9 1.382(9) .
C4 C5 1.520(8) .
C5 C6 1.502(9) .
C5 H5A 0.9700 .
C5 H5B 0.9700 .
C6 C13 1.380(9) .
C6 C7 1.396(10) .
C7 C16 1.489(10) .
C9 C11 1.515(11) .
C11 H11A 0.9600 .
C11 H11B 0.9600 .
C11 H11C 0.9600 .
C12 H12A 0.9600 .
C12 H12B 0.9600 .
C12 H12C 0.9600 .
C13 C15 1.495(11) .
C15 H15A 0.9600 .
C15 H15B 0.9600 .
C15 H15C 0.9600 .
C16 H16A 0.9600 .
C16 H16B 0.9600 .
C16 H16C 0.9600 .
C18 C26 1.504(10) .
C21 C23 1.556(9) .
C23 C25 1.323(11) .
C23 C24 1.336(10) .
C24 C24 1.421(12) 2_656
C24 Br2 1.852(7) .
C24 H24A 0.9300 .
Br1 C25 2.042(9) .
C25 C25 1.420(16) 2_656
C25 H25A 0.9300 .
C26 C28 1.381(12) 7_656
C26 C27 1.390(11) .
C27 C28 1.378(10) .
C28 C26 1.381(12) 7_656
C28 H28A 0.9300 .
O1W H1A 0.8501 .
O1W H1B 0.8501 .

loop_
_geom_hbond_atom_site_label_D
_geom_hbond_atom_site_label_H
_geom_hbond_atom_site_label_A
_geom_hbond_distance_DH
_geom_hbond_distance_HA
_geom_hbond_distance_DA
_geom_hbond_angle_DHA
_geom_hbond_site_symmetry_A
N1 H1C O1B 0.86 2.05 2.822(19) 148.8 .
N1 H1C O1 0.86 2.21 2.895(18) 136.0 .
N3 H3A O4B 0.86 1.98 2.77(2) 152.3 4
N3 H3A O4 0.86 1.98 2.738(19) 146.9 4
O1W H1A O1 0.85 1.91 2.76(3) 173.8 .
O1W H1A O1B 0.85 2.26 3.06(3) 155.3 .
O1W H1B O1 0.85 1.91 2.76(3) 173.8 2_655
O1W H1B O1B 0.85 2.26 3.06(3) 155.3 2_655

loop_
_geom_torsion_atom_site_label_1
_geom_torsion_atom_site_label_2
_geom_torsion_atom_site_label_3
_geom_torsion_atom_site_label_4
_geom_torsion
_geom_torsion_site_symmetry_1
_geom_torsion_site_symmetry_4
O2B Co1 O2 C18 28(4) . .
O3B Co1 O2 C18 -164.3(14) . .
O3 Co1 O2 C18 -158.9(14) . .
N4 Co1 O2 C18 80.9(14) 4_545 .
N2 Co1 O2 C18 -49.0(14) . .
O2B Co1 O3 C21 -83.2(19) . .
O3B Co1 O3 C21 -64(5) . .
O2 Co1 O3 C21 -85.3(18) . .
N4 Co1 O3 C21 40.9(18) 4_545 .
N2 Co1 O3 C21 154.7(16) . .
O3B Co1 O2B C18 -134(4) . .
O3 Co1 O2B C18 -129(3) . .
O2 Co1 O2B C18 -121(8) . .
N4 Co1 O2B C18 106(4) 4_545 .
N2 Co1 O2B C18 -12(4) . .
O2B Co1 O3B C21 -126(2) . .
O3 Co1 O3B C21 71(5) . .
O2 Co1 O3B C21 -130(2) . .
N4 Co1 O3B C21 -10(3) 4_545 .
N2 Co1 O3B C21 113(2) . .
C13 N1 N2 C7 -0.6(8) . .
C13 N1 N2 Co1 168.6(5) . .
O2B Co1 N2 N1 12.6(11) . .
O3B Co1 N2 N1 127.5(9) . .
O3 Co1 N2 N1 137.5(8) . .
O2 Co1 N2 N1 28.7(8) . .
N4 Co1 N2 N1 -106.5(5) 4_545 .
O2B Co1 N2 C7 178.9(10) . .
O3B Co1 N2 C7 -66.2(10) . .
O3 Co1 N2 C7 -56.2(8) . .
O2 Co1 N2 C7 -165.0(7) . .
N4 Co1 N2 C7 59.8(6) 4_545 .
C9 N3 N4 C3 -0.4(8) . .
C9 N3 N4 Co1 -176.3(5) . 4
N3 N4 C3 C4 0.1(7) . .
Co1 N4 C3 C4 175.2(5) 4 .
N3 N4 C3 C12 -175.8(6) . .
Co1 N4 C3 C12 -0.7(10) 4 .
N4 C3 C4 C9 0.2(7) . .
C12 C3 C4 C9 175.5(7) . .
N4 C3 C4 C5 179.8(6) . .
C12 C3 C4 C5 -4.8(12) . .
C3 C4 C5 C6 -128.3(7) . .
C9 C4 C5 C6 51.3(10) . .
C4 C5 C6 C13 59.0(10) . .
C4 C5 C6 C7 -121.1(7) . .
N1 N2 C7 C6 0.2(7) . .
Co1 N2 C7 C6 -167.9(4) . .
N1 N2 C7 C16 179.4(7) . .
Co1 N2 C7 C16 11.2(10) . .
C13 C6 C7 N2 0.3(7) . .
C5 C6 C7 N2 -179.7(6) . .
C13 C6 C7 C16 -178.8(8) . .
C5 C6 C7 C16 1.3(12) . .
N4 N3 C9 C4 0.6(8) . .
N4 N3 C9 C11 178.4(7) . .
C3 C4 C9 N3 -0.4(8) . .
C5 C4 C9 N3 179.9(6) . .
C3 C4 C9 C11 -178.1(8) . .
C5 C4 C9 C11 2.3(13) . .
N2 N1 C13 C6 0.8(8) . .
N2 N1 C13 C15 179.2(7) . .
C7 C6 C13 N1 -0.6(8) . .
C5 C6 C13 N1 179.3(6) . .
C7 C6 C13 C15 -178.8(8) . .
C5 C6 C13 C15 1.1(13) . .
Co1 O2B C18 O1 -30(4) . .
Co1 O2B C18 O1B 7(4) . .
Co1 O2B C18 O2 115(8) . .
Co1 O2B C18 C26 178(2) . .
Co1 O2 C18 O2B -37(5) . .
Co1 O2 C18 O1 4(2) . .
Co1 O2 C18 O1B 48(2) . .
Co1 O2 C18 C26 -163.9(8) . .
Co1 O3B C21 O4B 46(3) . .
Co1 O3B C21 O4 12(4) . .
Co1 O3B C21 O3 -71(5) . .
Co1 O3B C21 C23 -167.9(16) . .
Co1 O3 C21 O4B -8(3) . .
Co1 O3 C21 O3B 67(5) . .
Co1 O3 C21 O4 -45(3) . .
Co1 O3 C21 C23 161.7(11) . .
O4B C21 C23 C25 166.4(18) . .
O3B C21 C23 C25 21.2(15) . .
O4 C21 C23 C25 -158.4(15) . .
O3 C21 C23 C25 -4.3(13) . .
O4B C21 C23 C24 0(2) . .
O3B C21 C23 C24 -145.0(13) . .
O4 C21 C23 C24 35.3(17) . .
O3 C21 C23 C24 -170.5(11) . .
C25 C23 C24 C24 8.2(7) . 2_656
C21 C23 C24 C24 174.4(7) . 2_656
C25 C23 C24 Br2 170.8(5) . .
C21 C23 C24 Br2 -23.0(7) . .
C24 C23 C25 C25 -7.8(9) . 2_656
C21 C23 C25 C25 -173.9(9) . 2_656
C24 C23 C25 Br1 -157.8(5) . .
C21 C23 C25 Br1 36.1(7) . .
O2B C18 C26 C28 6(2) . 7_656
O1 C18 C26 C28 -141.7(19) . 7_656
O1B C18 C26 C28 176.9(19) . 7_656
O2 C18 C26 C28 25.9(12) . 7_656
O2B C18 C26 C27 -175.1(19) . .
O1 C18 C26 C27 38(2) . .
O1B C18 C26 C27 -4(2) . .
O2 C18 C26 C27 -154.9(10) . .
C28 C26 C27 C28 -0.4(11) 7_656 .
C18 C26 C27 C28 -179.6(6) . .
C28 C26 C27 Br3B -176.9(8) 7_656 .
C18 C26 C27 Br3B 3.8(11) . .
C28 C26 C27 Br3 176.9(7) 7_656 .
C18 C26 C27 Br3 -2.4(11) . .
C26 C27 C28 C26 0.4(11) . 7_656
Br3B C27 C28 C26 176.9(8) . 7_656
Br3 C27 C28 C26 -177.2(7) . 7_656
